data_4112663
loop_
_publ_author_name
'Takeshi Motoyama'
'Yuichi Shimazaki'
'Tatsuo Yajima'
'Yasuo Nakabayashi'
'Yoshinori Naruta'
'Osamu Yamauchi'

_publ_contact_author_email ' osamuy@ipcku.kansai-u.ac.jp '
_publ_contact_author_fax ' +81-6-6330-3770 '
_publ_contact_author_name ' Osamu Yamauchi '
_publ_contact_author_phone ' +81-6-6368-0844 '
_publ_section_title
;
 Reactivity of the Indole Ring in Palladium(II) Complexes of 2N1O-Donor
 Ligands: Cyclopalladation and \p-Cation Radical Formation
;
_journal_name_full 'Journal of the American Chemical Society'
_journal_page_first 7378
_journal_page_last 7385
_journal_paper_doi 10.1021/ja031587v
_journal_volume 126
_journal_year 2004
_chemical_formula_moiety 'C31 H38 Cl N3 O Pd '
_chemical_formula_sum 'C31 H38 Cl N3 O Pd'
_chemical_formula_weight 610.51
_space_group_IT_number 14
_symmetry_cell_setting monoclinic
_symmetry_Int_Tables_number 14
_symmetry_space_group_name_Hall '-P 2yn'
_symmetry_space_group_name_H-M 'P 1 21/n 1'
_cell_angle_alpha 90
_cell_angle_beta 87.961(3)
_cell_angle_gamma 90
_cell_formula_units_Z 4
_cell_length_a 8.5354(6)
_cell_length_b 15.3198(9)
_cell_length_c 21.615(2)
_cell_measurement_reflns_used 18198
_cell_measurement_temperature 133.2
_cell_measurement_theta_max 27.4
_cell_measurement_theta_min 3.1
_cell_volume 2824.6(4)
_computing_cell_refinement PROCESS-AUTO
_computing_data_collection PROCESS-AUTO
_computing_data_reduction 'teXsan Ver. 1.11'
_computing_publication_material 'teXsan Ver. 1.11'
_computing_structure_refinement 'teXsan Ver. 1.10'
_computing_structure_solution SIR92
_diffrn_detector_area_resol_mean 10.00
_diffrn_measured_fraction_theta_full 0.9944
_diffrn_measured_fraction_theta_max 0.9944
_diffrn_measurement_device_type 'Rigaku RAXIS-RAPID Imaging Plate'
_diffrn_measurement_method \w
_diffrn_radiation_type 'Mo K\a'
_diffrn_radiation_wavelength 0.7107
_diffrn_reflns_av_R_equivalents 0.036
_diffrn_reflns_limit_h_max 11
_diffrn_reflns_limit_h_min 0
_diffrn_reflns_limit_k_max 19
_diffrn_reflns_limit_k_min 0
_diffrn_reflns_limit_l_max 28
_diffrn_reflns_limit_l_min -27
_diffrn_reflns_number 26676
_diffrn_reflns_theta_full 27.49
_diffrn_reflns_theta_max 27.49
_exptl_absorpt_coefficient_mu 0.781
_exptl_absorpt_correction_T_max 0.911
_exptl_absorpt_correction_T_min 0.911
_exptl_absorpt_correction_type multi-scan
_exptl_absorpt_process_details '(Higashi, 1995)'
_exptl_crystal_colour yellow
_exptl_crystal_density_diffrn 1.436
_exptl_crystal_description prism
_exptl_crystal_F_000 1264.0
_exptl_crystal_size_max 0.230
_exptl_crystal_size_mid 0.210
_exptl_crystal_size_min 0.120
_refine_diff_density_max 0.97
_refine_diff_density_min -0.95
_refine_ls_extinction_method none
_refine_ls_goodness_of_fit_ref 1.030
_refine_ls_hydrogen_treatment noref
_refine_ls_number_parameters 334
_refine_ls_number_reflns 6438
_refine_ls_R_factor_gt 0.0299
_refine_ls_shift/su_max 0.0043
_refine_ls_structure_factor_coef Fsqd
_refine_ls_weighting_details 'w = 1/[\s^2^(Fo^2^) + (0.04500(Max(Fo^2^,0) + 2Fc^2^)/3)^2^]'
_refine_ls_weighting_scheme calc
_refine_ls_wR_factor_ref 0.0769
_reflns_number_gt 5298
_reflns_number_total 6438
_reflns_threshold_expression F^2^>2.0\s(F^2^)
_cod_data_source_file ja031587vsi20040405_085248_3.cif
_cod_data_source_block '[Pd(tbuiepp)Cl](1b)'
_cod_original_formula_sum 'C31 H38 Cl N3 O Pd '
_cod_database_code 4112663

loop_
_symmetry_equiv_pos_as_xyz
x,y,z
1/2-x,1/2+y,1/2-z
-x,-y,-z
1/2+x,1/2-y,1/2+z

loop_
_atom_site_label
_atom_site_type_symbol
_atom_site_fract_x
_atom_site_fract_y
_atom_site_fract_z
_atom_site_U_iso_or_equiv
_atom_site_adp_type
_atom_site_occupancy
_atom_site_calc_flag
Pd(1) Pd 0.56587(2) 0.47727(1) 0.865479(7) 0.01400(4) Uani 1.00 d
Cl(1) Cl 0.83662(6) 0.47311(4) 0.85336(3) 0.0296(2) Uani 1.00 d
O(1) O 0.4962(2) 0.6295(1) 0.77161(8) 0.0260(4) Uani 1.00 d
N(1) N 0.5306(2) 0.3679(1) 0.80975(9) 0.0177(4) Uani 1.00 d
N(2) N 0.3232(2) 0.4730(1) 0.87640(8) 0.0141(4) Uani 1.00 d
N(3) N 0.7072(2) 0.6334(1) 0.92338(9) 0.0185(5) Uani 1.00 d
C(1) C 0.6344(3) 0.3302(2) 0.7697(1) 0.0237(6) Uani 1.00 d
C(2) C 0.5968(3) 0.2577(2) 0.7354(1) 0.0293(7) Uani 1.00 d
C(3) C 0.4478(3) 0.2228(2) 0.7435(1) 0.0270(6) Uani 1.00 d
C(4) C 0.3394(3) 0.2623(2) 0.7834(1) 0.0247(6) Uani 1.00 d
C(5) C 0.3843(3) 0.3361(1) 0.8158(1) 0.0178(5) Uani 1.00 d
C(6) C 0.2785(2) 0.3800(1) 0.8635(1) 0.0170(5) Uani 1.00 d
C(7) C 0.2651(2) 0.4920(1) 0.94198(10) 0.0162(5) Uani 1.00 d
C(8) C 0.2913(2) 0.5845(1) 0.96491(10) 0.0167(5) Uani 1.00 d
C(9) C 0.4576(2) 0.6161(1) 0.95702(10) 0.0162(5) Uani 1.00 d
C(10) C 0.5735(2) 0.5826(1) 0.91778(10) 0.0167(5) Uani 1.00 d
C(11) C 0.6811(3) 0.6971(1) 0.9671(1) 0.0178(5) Uani 1.00 d
C(12) C 0.7811(3) 0.7613(2) 0.9899(1) 0.0239(6) Uani 1.00 d
C(13) C 0.7210(3) 0.8152(1) 1.0363(1) 0.0272(6) Uani 1.00 d
C(14) C 0.5660(3) 0.8062(1) 1.0600(1) 0.0247(6) Uani 1.00 d
C(15) C 0.4663(3) 0.7438(1) 1.0370(1) 0.0210(6) Uani 1.00 d
C(16) C 0.5236(3) 0.6882(1) 0.98934(10) 0.0166(5) Uani 1.00 d
C(17) C 0.2431(2) 0.5350(1) 0.83326(10) 0.0142(5) Uani 1.00 d
C(18) C 0.2879(2) 0.5224(1) 0.76565(10) 0.0151(5) Uani 1.00 d
C(19) C 0.4153(2) 0.5672(1) 0.73833(10) 0.0154(5) Uani 1.00 d
C(20) C 0.4617(3) 0.5540(1) 0.6758(1) 0.0174(5) Uani 1.00 d
C(21) C 0.3721(3) 0.4964(1) 0.6427(1) 0.0181(5) Uani 1.00 d
C(22) C 0.2412(3) 0.4513(1) 0.6676(1) 0.0175(5) Uani 1.00 d
C(23) C 0.2003(3) 0.4660(1) 0.7296(1) 0.0167(5) Uani 1.00 d
C(24) C 0.6089(3) 0.5981(2) 0.6472(1) 0.0220(6) Uani 1.00 d
C(25) C 0.5905(3) 0.6981(2) 0.6485(1) 0.0265(6) Uani 1.00 d
C(26) C 0.7519(3) 0.5697(2) 0.6837(1) 0.0304(7) Uani 1.00 d
C(27) C 0.6409(3) 0.5705(2) 0.5793(1) 0.0282(6) Uani 1.00 d
C(28) C 0.1527(3) 0.3889(1) 0.6260(1) 0.0200(5) Uani 1.00 d
C(29) C 0.0775(3) 0.4407(2) 0.5739(1) 0.0250(6) Uani 1.00 d
C(30) C 0.0209(3) 0.3391(2) 0.6617(1) 0.0333(7) Uani 1.00 d
C(31) C 0.2678(3) 0.3219(2) 0.5972(1) 0.0303(7) Uani 1.00 d
H(1) H 0.5056 0.6016 0.8158 0.0260 Uiso 1.00 calc
H(2) H 0.8035 0.6253 0.8996 0.0222 Uiso 1.00 calc
H(3) H 0.7386 0.3551 0.7650 0.0287 Uiso 1.00 calc
H(4) H 0.6734 0.2324 0.7069 0.0347 Uiso 1.00 calc
H(5) H 0.4191 0.1710 0.7216 0.0324 Uiso 1.00 calc
H(6) H 0.2340 0.2399 0.7893 0.0298 Uiso 1.00 calc
H(7) H 0.2821 0.3480 0.9017 0.0205 Uiso 1.00 calc
H(8) H 0.1735 0.3792 0.8500 0.0205 Uiso 1.00 calc
H(9) H 0.1546 0.4807 0.9440 0.0189 Uiso 1.00 calc
H(10) H 0.3158 0.4533 0.9687 0.0189 Uiso 1.00 calc
H(11) H 0.2245 0.6227 0.9425 0.0206 Uiso 1.00 calc
H(12) H 0.2601 0.5867 1.0076 0.0206 Uiso 1.00 calc
H(13) H 0.8864 0.7677 0.9741 0.0288 Uiso 1.00 calc
H(14) H 0.7860 0.8604 1.0523 0.0316 Uiso 1.00 calc
H(15) H 0.5310 0.8441 1.0930 0.0300 Uiso 1.00 calc
H(16) H 0.3605 0.7381 1.0531 0.0254 Uiso 1.00 calc
H(17) H 0.1329 0.5275 0.8386 0.0170 Uiso 1.00 calc
H(18) H 0.2699 0.5932 0.8445 0.0170 Uiso 1.00 calc
H(19) H 0.4004 0.4862 0.6002 0.0218 Uiso 1.00 calc
H(20) H 0.1109 0.4369 0.7480 0.0197 Uiso 1.00 calc
H(21) H 0.6821 0.7261 0.6325 0.0334 Uiso 1.00 calc
H(22) H 0.5036 0.7147 0.6238 0.0334 Uiso 1.00 calc
H(23) H 0.5686 0.7175 0.6899 0.0334 Uiso 1.00 calc
H(24) H 0.7663 0.5083 0.6808 0.0372 Uiso 1.00 calc
H(25) H 0.8448 0.5979 0.6672 0.0372 Uiso 1.00 calc
H(26) H 0.7374 0.5858 0.7260 0.0372 Uiso 1.00 calc
H(27) H 0.6560 0.5091 0.5767 0.0352 Uiso 1.00 calc
H(28) H 0.5550 0.5868 0.5551 0.0352 Uiso 1.00 calc
H(29) H 0.7336 0.5990 0.5630 0.0352 Uiso 1.00 calc
H(30) H 0.1562 0.4722 0.5507 0.0305 Uiso 1.00 calc
H(31) H 0.0269 0.4014 0.5467 0.0305 Uiso 1.00 calc
H(32) H 0.0026 0.4805 0.5908 0.0305 Uiso 1.00 calc
H(33) H -0.0553 0.3801 0.6787 0.0403 Uiso 1.00 calc
H(34) H -0.0325 0.3011 0.6344 0.0403 Uiso 1.00 calc
H(35) H 0.0611 0.3063 0.6945 0.0403 Uiso 1.00 calc
H(36) H 0.3156 0.2896 0.6290 0.0365 Uiso 1.00 calc
H(37) H 0.2132 0.2828 0.5714 0.0365 Uiso 1.00 calc
H(38) H 0.3473 0.3510 0.5729 0.0365 Uiso 1.00 calc

loop_
_atom_site_aniso_label
_atom_site_aniso_U_11
_atom_site_aniso_U_22
_atom_site_aniso_U_33
_atom_site_aniso_U_12
_atom_site_aniso_U_13
_atom_site_aniso_U_23
Pd(1) 0.01198(9) 0.01612(9) 0.01406(9) -0.00001(6) -0.00246(6) -0.00173(7)
Cl(1) 0.0132(3) 0.0366(3) 0.0390(4) 0.0002(2) -0.0001(2) -0.0112(3)
O(1) 0.0314(9) 0.0239(8) 0.0229(9) -0.0068(7) -0.0032(7) 0.0005(7)
N(1) 0.0191(9) 0.0181(9) 0.0162(9) 0.0020(7) -0.0038(7) -0.0013(7)
N(2) 0.0131(8) 0.0157(8) 0.0136(8) -0.0008(7) -0.0009(7) 0.0017(7)
N(3) 0.0156(9) 0.0209(9) 0.0190(9) -0.0050(7) -0.0008(7) -0.0029(8)
C(1) 0.026(1) 0.021(1) 0.024(1) 0.0035(10) -0.0042(10) -0.0034(10)
C(2) 0.034(1) 0.026(1) 0.028(1) 0.010(1) -0.004(1) -0.008(1)
C(3) 0.034(1) 0.019(1) 0.029(1) 0.0017(10) -0.011(1) -0.007(1)
C(4) 0.028(1) 0.020(1) 0.027(1) -0.0018(10) -0.008(1) -0.0009(10)
C(5) 0.022(1) 0.0145(9) 0.017(1) 0.0028(9) -0.0079(9) 0.0012(8)
C(6) 0.017(1) 0.0161(10) 0.018(1) -0.0026(8) -0.0045(8) 0.0013(8)
C(7) 0.015(1) 0.020(1) 0.0132(10) -0.0012(8) -0.0016(8) 0.0031(8)
C(8) 0.016(1) 0.021(1) 0.0135(10) 0.0022(8) -0.0009(8) -0.0014(8)
C(9) 0.018(1) 0.0168(9) 0.014(1) 0.0006(8) -0.0041(8) 0.0001(8)
C(10) 0.018(1) 0.0189(10) 0.014(1) -0.0015(8) -0.0043(8) 0.0014(8)
C(11) 0.021(1) 0.0173(10) 0.015(1) -0.0010(9) -0.0046(9) 0.0019(8)
C(12) 0.027(1) 0.020(1) 0.025(1) -0.0058(9) -0.0071(10) 0.0019(10)
C(13) 0.036(1) 0.017(1) 0.030(1) -0.0035(10) -0.016(1) -0.0007(10)
C(14) 0.036(1) 0.018(1) 0.021(1) 0.0064(10) -0.010(1) -0.0046(9)
C(15) 0.025(1) 0.020(1) 0.018(1) 0.0054(9) -0.0063(9) -0.0002(9)
C(16) 0.022(1) 0.0150(9) 0.013(1) 0.0009(9) -0.0054(8) 0.0021(8)
C(17) 0.0124(9) 0.0149(9) 0.016(1) -0.0007(8) -0.0030(8) 0.0007(8)
C(18) 0.017(1) 0.0146(9) 0.0137(10) 0.0024(8) -0.0033(8) 0.0011(8)
C(19) 0.0161(10) 0.0132(9) 0.017(1) 0.0002(8) -0.0037(8) 0.0009(8)
C(20) 0.019(1) 0.0165(10) 0.017(1) 0.0001(8) -0.0011(8) 0.0004(8)
C(21) 0.022(1) 0.0185(10) 0.013(1) -0.0010(9) -0.0010(8) -0.0011(8)
C(22) 0.020(1) 0.0149(9) 0.018(1) 0.0005(8) -0.0062(9) -0.0004(8)
C(23) 0.017(1) 0.0164(10) 0.016(1) -0.0008(8) -0.0039(8) 0.0024(8)
C(24) 0.021(1) 0.027(1) 0.018(1) -0.0048(9) 0.0021(9) -0.0002(9)
C(25) 0.030(1) 0.025(1) 0.024(1) -0.010(1) 0.004(1) 0.002(1)
C(26) 0.019(1) 0.039(1) 0.033(1) -0.002(1) 0.001(1) -0.002(1)
C(27) 0.025(1) 0.037(1) 0.023(1) -0.008(1) 0.0074(10) -0.003(1)
C(28) 0.023(1) 0.0184(10) 0.019(1) -0.0005(9) -0.0067(9) -0.0018(9)
C(29) 0.030(1) 0.025(1) 0.021(1) 0.001(1) -0.0088(10) -0.0043(10)
C(30) 0.034(1) 0.034(1) 0.033(1) -0.015(1) -0.008(1) 0.003(1)
C(31) 0.035(1) 0.023(1) 0.034(1) 0.005(1) -0.014(1) -0.010(1)

loop_
_atom_type_symbol
_atom_type_description
_atom_type_scat_dispersion_real
_atom_type_scat_dispersion_imag
_atom_type_scat_source
C C 0.003 0.002
;International Tables for Crystallography
(1992, Vol. C, Tables 4.2.6.8 and 6.1.1.1)
;
H H 0.000 0.000
;International Tables for Crystallography
(1992, Vol. C, Table 6.1.1.2)
;
O O 0.011 0.006
;International Tables for Crystallography
(1992, Vol. C, Tables 4.2.6.8 and 6.1.1.1)
;
N N 0.006 0.003
;International Tables for Crystallography
(1992, Vol. C, Tables 4.2.6.8 and 6.1.1.1)
;
Pd Pd -0.999 1.007
;International Tables for Crystallography
(1992, Vol. C, Tables 4.2.6.8 and 6.1.1.1)
;
Cl Cl 0.148 0.159
;International Tables for Crystallography
(1992, Vol. C, Tables 4.2.6.8 and 6.1.1.1)
;

loop_
_geom_angle_atom_site_label_1
_geom_angle_atom_site_label_2
_geom_angle_atom_site_label_3
_geom_angle
_geom_angle_publ_flag
Cl(1) Pd(1) N(1) 94.37(5) yes
Cl(1) Pd(1) N(2) 176.64(5) yes
Cl(1) Pd(1) C(10) 91.96(6) yes
N(1) Pd(1) N(2) 82.95(7) yes
N(1) Pd(1) C(10) 173.56(8) yes
N(2) Pd(1) C(10) 90.77(8) yes
Pd(1) N(1) C(1) 127.5(2) yes
Pd(1) N(1) C(5) 112.8(1) yes
C(1) N(1) C(5) 119.6(2) yes
Pd(1) N(2) C(6) 105.5(1) yes
Pd(1) N(2) C(7) 113.1(1) yes
Pd(1) N(2) C(17) 112.4(1) yes
C(6) N(2) C(7) 106.2(2) yes
C(6) N(2) C(17) 111.0(2) yes
C(7) N(2) C(17) 108.5(2) yes
C(10) N(3) C(11) 110.1(2) yes
N(1) C(1) C(2) 122.0(2) yes
C(1) C(2) C(3) 118.3(2) yes
C(2) C(3) C(4) 120.0(2) yes
C(3) C(4) C(5) 118.7(2) yes
N(1) C(5) C(4) 121.2(2) yes
N(1) C(5) C(6) 115.9(2) yes
C(4) C(5) C(6) 122.6(2) yes
N(2) C(6) C(5) 113.6(2) yes
N(2) C(7) C(8) 115.9(2) yes
C(7) C(8) C(9) 114.4(2) yes
C(8) C(9) C(10) 127.1(2) yes
C(8) C(9) C(16) 125.4(2) yes
C(10) C(9) C(16) 107.5(2) yes
Pd(1) C(10) N(3) 123.5(2) yes
Pd(1) C(10) C(9) 128.3(2) yes
N(3) C(10) C(9) 108.2(2) yes
N(3) C(11) C(12) 130.9(2) yes
N(3) C(11) C(16) 107.1(2) yes
C(12) C(11) C(16) 122.0(2) yes
C(11) C(12) C(13) 117.3(2) yes
C(12) C(13) C(14) 121.7(2) yes
C(13) C(14) C(15) 121.2(2) yes
C(14) C(15) C(16) 118.5(2) yes
C(9) C(16) C(11) 107.1(2) yes
C(9) C(16) C(15) 133.6(2) yes
C(11) C(16) C(15) 119.3(2) yes
N(2) C(17) C(18) 114.3(2) yes
C(17) C(18) C(19) 120.8(2) yes
C(17) C(18) C(23) 119.8(2) yes
C(19) C(18) C(23) 119.4(2) yes
O(1) C(19) C(18) 120.7(2) yes
O(1) C(19) C(20) 117.7(2) yes
C(18) C(19) C(20) 121.5(2) yes
C(19) C(20) C(21) 116.5(2) yes
C(19) C(20) C(24) 121.4(2) yes
C(21) C(20) C(24) 122.1(2) yes
C(20) C(21) C(22) 124.2(2) yes
C(21) C(22) C(23) 117.3(2) yes
C(21) C(22) C(28) 118.9(2) yes
C(23) C(22) C(28) 123.8(2) yes
C(18) C(23) C(22) 121.1(2) yes
C(20) C(24) C(25) 110.4(2) yes
C(20) C(24) C(26) 108.8(2) yes
C(20) C(24) C(27) 112.1(2) yes
C(25) C(24) C(26) 110.8(2) yes
C(25) C(24) C(27) 107.7(2) yes
C(26) C(24) C(27) 107.0(2) yes
C(22) C(28) C(29) 109.6(2) yes
C(22) C(28) C(30) 112.3(2) yes
C(22) C(28) C(31) 109.5(2) yes
C(29) C(28) C(30) 107.9(2) yes
C(29) C(28) C(31) 109.0(2) yes
C(30) C(28) C(31) 108.4(2) yes

loop_
_geom_bond_atom_site_label_1
_geom_bond_atom_site_label_2
_geom_bond_distance
_geom_bond_publ_flag
Pd(1) Cl(1) 2.3174(6) no
Pd(1) N(1) 2.092(2) yes
Pd(1) N(2) 2.078(2) yes
Pd(1) C(10) 1.973(2) yes
O(1) C(19) 1.394(3) yes
N(1) C(1) 1.347(3) yes
N(1) C(5) 1.343(3) yes
N(2) C(6) 1.504(3) yes
N(2) C(7) 1.513(3) yes
N(2) C(17) 1.512(3) yes
N(3) C(10) 1.390(3) yes
N(3) C(11) 1.371(3) yes
C(1) C(2) 1.379(3) yes
C(2) C(3) 1.385(4) yes
C(3) C(4) 1.381(4) yes
C(4) C(5) 1.390(3) yes
C(5) C(6) 1.505(3) yes
C(7) C(8) 1.520(3) yes
C(8) C(9) 1.504(3) yes
C(9) C(10) 1.379(3) yes
C(9) C(16) 1.433(3) yes
C(11) C(12) 1.404(3) yes
C(11) C(16) 1.418(3) yes
C(12) C(13) 1.383(4) yes
C(13) C(14) 1.408(4) yes
C(14) C(15) 1.385(3) yes
C(15) C(16) 1.411(3) yes
C(17) C(18) 1.510(3) yes
C(18) C(19) 1.398(3) yes
C(18) C(23) 1.398(3) yes
C(19) C(20) 1.409(3) yes
C(20) C(21) 1.385(3) yes
C(20) C(24) 1.537(3) yes
C(21) C(22) 1.405(3) yes
C(22) C(23) 1.390(3) yes
C(22) C(28) 1.530(3) yes
C(24) C(25) 1.540(3) yes
C(24) C(26) 1.538(3) yes
C(24) C(27) 1.543(3) yes
C(28) C(29) 1.537(3) yes
C(28) C(30) 1.544(3) yes
C(28) C(31) 1.537(3) yes
